data_7242737
loop_
_publ_author_name
'Weber, Patrick'
'Fischer, Roland'
'Nasseri, Seyed A.'
'St\"utz, Arnold E.'
'Thonhofer, Martin'
'Withers, Stephen G.'
'Wolfsgruber, Andreas'
'Wrodnigg, Tanja M.'

_publ_section_title
;
 New \a-galactosidase-inhibiting aminohydroxycyclopentanes
;
_journal_issue 26
_journal_name_full 'RSC Advances'
_journal_page_first 15943
_journal_page_last 15951
_journal_paper_doi 10.1039/D1RA02507D
_journal_volume 11
_journal_year 2021
_chemical_absolute_configuration syn
_chemical_formula_moiety 'C16 H29 N O7'
_chemical_formula_sum 'C16 H29 N O7'
_chemical_formula_weight 347.40
_space_group_crystal_system orthorhombic
_space_group_IT_number 19
_space_group_name_Hall 'P 2ac 2ab'
_space_group_name_H-M_alt 'P 21 21 21'
_atom_sites_solution_hydrogens mixed
_atom_sites_solution_primary iterative
_audit_creation_date 2021-02-26
_audit_creation_method
;
Olex2 1.3
(compiled 2020.11.12 svn.r5f609507 for OlexSys, GUI svn.r6272)
;
_audit_update_record
;
2021-02-26 deposited with the CCDC.	2021-04-22 downloaded from the CCDC.
;
_cell_angle_alpha 90
_cell_angle_beta 90
_cell_angle_gamma 90
_cell_formula_units_Z 4
_cell_length_a 8.9020(3)
_cell_length_b 9.3994(4)
_cell_length_c 21.8511(8)
_cell_measurement_reflns_used 9990
_cell_measurement_temperature 100(2)
_cell_measurement_theta_max 29.93
_cell_measurement_theta_min 2.36
_cell_volume 1828.36(12)
_computing_cell_refinement 'SAINT v8.34A (Bruker, 2013)'
_computing_data_reduction 'SAINT v8.34A (Bruker, 2013)'
_computing_molecular_graphics 'Olex2 1.3 (Dolomanov et al., 2009)'
_computing_publication_material 'Olex2 1.3 (Dolomanov et al., 2009)'
_computing_structure_refinement 'SHELXL 2014/7 (Sheldrick, 2015)'
_computing_structure_solution 'olex2.solve 1.3 (Bourhis et al., 2015)'
_diffrn_ambient_temperature 100.0
_diffrn_detector 'Bruker APEX2 area detector'
_diffrn_detector_area_resol_mean 7.9
_diffrn_detector_type 'CCD area detector'
_diffrn_measured_fraction_theta_full 0.999
_diffrn_measured_fraction_theta_max 0.997
_diffrn_measurement_device 'three-circle diffractometer'
_diffrn_measurement_device_type 'Bruker SMART APEX2 area detector'
_diffrn_measurement_method '\w and \f scans'
_diffrn_radiation_monochromator 'mirror optics'
_diffrn_radiation_probe x-ray
_diffrn_radiation_type MoK\a
_diffrn_radiation_wavelength 0.71073
_diffrn_reflns_av_R_equivalents 0.0436
_diffrn_reflns_av_unetI/netI 0.0208
_diffrn_reflns_Laue_measured_fraction_full 0.999
_diffrn_reflns_Laue_measured_fraction_max 0.997
_diffrn_reflns_limit_h_max 12
_diffrn_reflns_limit_h_min -12
_diffrn_reflns_limit_k_max 13
_diffrn_reflns_limit_k_min -13
_diffrn_reflns_limit_l_max 30
_diffrn_reflns_limit_l_min -30
_diffrn_reflns_number 82288
_diffrn_reflns_point_group_measured_fraction_full 1.000
_diffrn_reflns_point_group_measured_fraction_max 0.995
_diffrn_reflns_theta_full 25.242
_diffrn_reflns_theta_max 30.034
_diffrn_reflns_theta_min 2.359
_diffrn_source 'microfocus sealed X-ray tube'
_diffrn_source_current 0.99
_diffrn_source_power 0.0495
_diffrn_source_type 'Incoatec I\ms'
_diffrn_source_voltage 50.0
_diffrn_standards_number 0
_exptl_absorpt_coefficient_mu 0.098
_exptl_absorpt_correction_T_max 0.7460
_exptl_absorpt_correction_T_min 0.6813
_exptl_absorpt_correction_type multi-scan
_exptl_absorpt_process_details
;
SADABS-2014/4 (Bruker,2014) was used for absorption correction.
wR2(int) was 0.1188 before and 0.0548 after correction.
The Ratio of minimum to maximum transmission is 0.9133.
The \l/2 correction factor is Not present.
;
_exptl_crystal_colour colourless
_exptl_crystal_colour_primary colourless
_exptl_crystal_density_diffrn 1.262
_exptl_crystal_description block
_exptl_crystal_F_000 752
_exptl_crystal_size_max 0.46
_exptl_crystal_size_mid 0.31
_exptl_crystal_size_min 0.25
_refine_diff_density_max 0.289
_refine_diff_density_min -0.208
_refine_diff_density_rms 0.037
_refine_ls_abs_structure_details
;
 Flack x determined using 2041 quotients [(I+)-(I-)]/[(I+)+(I-)]
 (Parsons, Flack and Wagner, Acta Cryst. B69 (2013) 249-259).
;
_refine_ls_abs_structure_Flack -0.08(17)
_refine_ls_extinction_method none
_refine_ls_goodness_of_fit_ref 1.034
_refine_ls_hydrogen_treatment mixed
_refine_ls_matrix_type full
_refine_ls_number_parameters 231
_refine_ls_number_reflns 5336
_refine_ls_number_restraints 0
_refine_ls_restrained_S_all 1.034
_refine_ls_R_factor_all 0.0353
_refine_ls_R_factor_gt 0.0305
_refine_ls_shift/su_max 0.000
_refine_ls_shift/su_mean 0.000
_refine_ls_structure_factor_coef Fsqd
_refine_ls_weighting_details 'w=1/[\s^2^(Fo^2^)+(0.0402P)^2^+0.2933P] where P=(Fo^2^+2Fc^2^)/3'
_refine_ls_weighting_scheme calc
_refine_ls_wR_factor_gt 0.0729
_refine_ls_wR_factor_ref 0.0759
_reflns_Friedel_coverage 0.759
_reflns_Friedel_fraction_full 1.000
_reflns_Friedel_fraction_max 0.993
_reflns_number_gt 4934
_reflns_number_total 5336
_reflns_threshold_expression 'I > 2\s(I)'
_cod_data_source_file d1ra02507d2.cif
_cod_data_source_block rf1679_a
_cod_database_code 7242737
_shelx_shelxl_version_number 2014/7
_shelx_space_group_comment
;
The symmetry employed for this shelxl refinement is uniquely defined
by the following loop, which should always be used as a source of
symmetry information in preference to the above space-group names.
They are only intended as comments.
;
_shelx_estimated_absorpt_t_max 0.976
_shelx_estimated_absorpt_t_min 0.956
_olex2_refinement_description
;
1. Fixed Uiso
 At 1.2 times of:
  All C(H) groups, All C(H,H) groups
 At 1.5 times of:
  All C(H,H,H) groups
2.a Ternary CH refined with riding coordinates:
 C1(H1A), C2(H2), C3(H3), C4(H4), C5(H5)
2.b Secondary CH2 refined with riding coordinates:
 C6(H6A,H6B), C7(H7A,H7B)
2.c Idealised Me refined as rotating group:
 C8(H8A,H8B,H8C), C10(H10A,H10B,H10C), C11(H11A,H11B,H11C), C14(H14A,H14B,
 H14C), C15(H15A,H15B,H15C), C16(H16A,H16B,H16C)
;
_olex2_submission_special_instructions 'No special instructions were received'

loop_
_space_group_symop_operation_xyz
'x, y, z'
'-x+1/2, -y, z+1/2'
'-x, y+1/2, -z+1/2'
'x+1/2, -y+1/2, -z'

loop_
_atom_site_label
_atom_site_type_symbol
_atom_site_fract_x
_atom_site_fract_y
_atom_site_fract_z
_atom_site_U_iso_or_equiv
_atom_site_adp_type
_atom_site_occupancy
_atom_site_site_symmetry_order
_atom_site_calc_flag
_atom_site_refinement_flags_posn
_atom_site_refinement_flags_adp
_atom_site_refinement_flags_occupancy
_atom_site_disorder_assembly
_atom_site_disorder_group
N1 N 0.68354(13) 0.54527(13) 0.47425(5) 0.0139(2) Uani 1 1 d . . . . .
H1 H 0.774(2) 0.574(2) 0.4741(8) 0.018(4) Uiso 1 1 d . . . . .
C1 C 0.61507(14) 0.50457(14) 0.53186(5) 0.0126(2) Uani 1 1 d . . . . .
H1A H 0.5376 0.4300 0.5236 0.015 Uiso 1 1 calc R U . . .
O2 O 0.64844(10) 0.74012(10) 0.57150(5) 0.01520(19) Uani 1 1 d . . . . .
C2 C 0.53999(14) 0.62821(14) 0.56618(6) 0.0130(2) Uani 1 1 d . . . . .
H2 H 0.4451 0.6605 0.5460 0.016 Uiso 1 1 calc R U . . .
C3 C 0.51214(14) 0.56429(14) 0.62959(6) 0.0139(2) Uani 1 1 d . . . . .
H3 H 0.5136 0.6379 0.6626 0.017 Uiso 1 1 calc R U . . .
O3 O 0.37450(10) 0.48658(11) 0.62830(4) 0.0177(2) Uani 1 1 d . . . . .
O4 O 0.55265(12) 0.31957(11) 0.64618(5) 0.0220(2) Uani 1 1 d . . . . .
C4 C 0.63528(14) 0.44893(15) 0.63881(6) 0.0145(2) Uani 1 1 d . . . . .
H4 H 0.6999 0.4697 0.6752 0.017 Uiso 1 1 calc R U . . .
C5 C 0.72706(14) 0.44609(15) 0.57905(6) 0.0129(2) Uani 1 1 d . . . . .
H5 H 0.8118 0.5153 0.5830 0.016 Uiso 1 1 calc R U . . .
C6 C 0.79191(16) 0.30208(15) 0.56320(7) 0.0176(3) Uani 1 1 d . . . . .
H6A H 0.7109 0.2301 0.5614 0.021 Uiso 1 1 calc R U . . .
H6B H 0.8418 0.3059 0.5227 0.021 Uiso 1 1 calc R U . . .
H6 H 0.921(3) 0.182(3) 0.6034(10) 0.040(6) Uiso 1 1 d . . . . .
O6 O 0.89814(13) 0.26469(13) 0.60939(5) 0.0245(2) Uani 1 1 d . . . . .
C7 C 0.58492(16) 0.87589(15) 0.58115(6) 0.0169(3) Uani 1 1 d . . . . .
H7A H 0.5082 0.8692 0.6138 0.020 Uiso 1 1 calc R U . . .
H7B H 0.6643 0.9418 0.5954 0.020 Uiso 1 1 calc R U . . .
O7 O 0.51811(11) 0.93201(11) 0.52812(5) 0.0177(2) Uani 1 1 d . . . . .
C8 C 0.62556(16) 0.95973(16) 0.48025(7) 0.0193(3) Uani 1 1 d . . . . .
H8A H 0.6551 0.8698 0.4610 0.029 Uiso 1 1 calc R U . . .
H8B H 0.7144 1.0060 0.4977 0.029 Uiso 1 1 calc R U . . .
H8C H 0.5802 1.0222 0.4495 0.029 Uiso 1 1 calc R U . . .
C9 C 0.40068(17) 0.35444(16) 0.65925(7) 0.0201(3) Uani 1 1 d . . . . .
C10 C 0.3003(2) 0.2427(2) 0.63152(9) 0.0332(4) Uani 1 1 d . . . . .
H10A H 0.1950 0.2671 0.6394 0.050 Uiso 1 1 calc R U . . .
H10B H 0.3229 0.1500 0.6499 0.050 Uiso 1 1 calc R U . . .
H10C H 0.3176 0.2382 0.5873 0.050 Uiso 1 1 calc R U . . .
C11 C 0.37743(18) 0.3734(2) 0.72795(7) 0.0281(4) Uani 1 1 d . . . . .
H11A H 0.4437 0.4490 0.7430 0.042 Uiso 1 1 calc R U . . .
H11B H 0.4011 0.2842 0.7490 0.042 Uiso 1 1 calc R U . . .
H11C H 0.2726 0.3993 0.7359 0.042 Uiso 1 1 calc R U . . .
C12 C 0.59754(14) 0.56034(13) 0.42387(6) 0.0123(2) Uani 1 1 d . . . . .
O12 O 0.46631(11) 0.52137(11) 0.42055(4) 0.0172(2) Uani 1 1 d . . . . .
C13 C 0.59768(15) 0.66175(14) 0.32046(6) 0.0139(2) Uani 1 1 d . . . . .
O13 O 0.67538(10) 0.62255(11) 0.37818(4) 0.01375(19) Uani 1 1 d . . . . .
C14 C 0.5410(2) 0.52927(16) 0.28775(7) 0.0243(3) Uani 1 1 d . . . . .
H14A H 0.5090 0.5545 0.2462 0.037 Uiso 1 1 calc R U . . .
H14B H 0.4557 0.4894 0.3103 0.037 Uiso 1 1 calc R U . . .
H14C H 0.6218 0.4586 0.2856 0.037 Uiso 1 1 calc R U . . .
C15 C 0.72264(16) 0.73108(18) 0.28375(7) 0.0216(3) Uani 1 1 d . . . . .
H15A H 0.8068 0.6645 0.2797 0.032 Uiso 1 1 calc R U . . .
H15B H 0.7567 0.8173 0.3048 0.032 Uiso 1 1 calc R U . . .
H15C H 0.6851 0.7562 0.2430 0.032 Uiso 1 1 calc R U . . .
C16 C 0.47323(17) 0.76791(16) 0.33360(7) 0.0203(3) Uani 1 1 d . . . . .
H16A H 0.4249 0.7957 0.2951 0.030 Uiso 1 1 calc R U . . .
H16B H 0.5158 0.8523 0.3534 0.030 Uiso 1 1 calc R U . . .
H16C H 0.3986 0.7242 0.3607 0.030 Uiso 1 1 calc R U . . .

loop_
_atom_site_aniso_label
_atom_site_aniso_U_11
_atom_site_aniso_U_22
_atom_site_aniso_U_33
_atom_site_aniso_U_23
_atom_site_aniso_U_13
_atom_site_aniso_U_12
N1 0.0108(5) 0.0180(5) 0.0131(5) 0.0019(4) 0.0005(4) -0.0019(4)
C1 0.0118(5) 0.0134(6) 0.0124(5) 0.0022(5) -0.0003(4) -0.0001(5)
O2 0.0113(4) 0.0117(4) 0.0226(5) 0.0000(4) -0.0017(4) -0.0004(3)
C2 0.0106(5) 0.0128(5) 0.0157(6) 0.0014(5) -0.0009(5) -0.0011(5)
C3 0.0106(5) 0.0161(6) 0.0148(6) 0.0001(5) -0.0005(4) -0.0002(5)
O3 0.0121(4) 0.0217(5) 0.0193(5) 0.0059(4) -0.0013(4) -0.0039(4)
O4 0.0189(5) 0.0179(5) 0.0292(6) 0.0068(4) 0.0069(4) -0.0007(4)
C4 0.0134(6) 0.0162(6) 0.0138(6) 0.0022(5) -0.0008(5) 0.0004(5)
C5 0.0116(5) 0.0134(6) 0.0139(6) 0.0013(5) -0.0007(4) 0.0004(5)
C6 0.0202(6) 0.0147(6) 0.0179(6) 0.0007(5) -0.0009(5) 0.0040(5)
O6 0.0247(6) 0.0201(6) 0.0287(6) 0.0018(4) -0.0069(4) 0.0097(5)
C7 0.0170(6) 0.0134(6) 0.0203(6) -0.0009(5) -0.0010(5) 0.0011(5)
O7 0.0130(4) 0.0179(5) 0.0222(5) 0.0037(4) -0.0002(4) 0.0015(4)
C8 0.0171(6) 0.0194(7) 0.0215(7) 0.0023(5) 0.0014(5) -0.0004(5)
C9 0.0164(6) 0.0236(7) 0.0204(7) 0.0088(6) 0.0008(5) -0.0025(5)
C10 0.0322(9) 0.0297(8) 0.0378(9) 0.0072(8) -0.0023(7) -0.0156(7)
C11 0.0208(7) 0.0439(10) 0.0197(7) 0.0127(7) 0.0040(6) 0.0036(7)
C12 0.0140(5) 0.0091(5) 0.0137(6) -0.0004(5) 0.0002(5) 0.0007(5)
O12 0.0132(4) 0.0186(5) 0.0197(5) 0.0039(4) -0.0028(4) -0.0035(4)
C13 0.0151(5) 0.0160(6) 0.0107(5) 0.0000(5) -0.0026(5) 0.0007(5)
O13 0.0126(4) 0.0180(4) 0.0107(4) 0.0015(4) -0.0013(3) -0.0017(3)
C14 0.0336(8) 0.0182(7) 0.0212(7) -0.0034(5) -0.0126(6) -0.0014(6)
C15 0.0180(6) 0.0336(8) 0.0133(6) 0.0031(6) 0.0017(5) -0.0033(6)
C16 0.0209(6) 0.0204(7) 0.0194(6) 0.0050(5) 0.0020(5) 0.0051(6)

loop_
_atom_type_symbol
_atom_type_description
_atom_type_scat_dispersion_real
_atom_type_scat_dispersion_imag
_atom_type_scat_source
C C 0.0033 0.0016 'International Tables Vol C Tables 4.2.6.8 and 6.1.1.4'
H H 0.0000 0.0000 'International Tables Vol C Tables 4.2.6.8 and 6.1.1.4'
N N 0.0061 0.0033 'International Tables Vol C Tables 4.2.6.8 and 6.1.1.4'
O O 0.0106 0.0060 'International Tables Vol C Tables 4.2.6.8 and 6.1.1.4'

loop_
_geom_angle_atom_site_label_1
_geom_angle_atom_site_label_2
_geom_angle_atom_site_label_3
_geom_angle
_geom_angle_site_symmetry_1
_geom_angle_site_symmetry_3
_geom_angle_publ_flag
C1 N1 H1 119.1(12) . . ?
C12 N1 H1 120.0(12) . . ?
C12 N1 C1 119.86(11) . . ?
N1 C1 H1A 108.6 . . ?
N1 C1 C2 114.02(11) . . ?
N1 C1 C5 113.85(10) . . ?
C2 C1 H1A 108.6 . . ?
C5 C1 H1A 108.6 . . ?
C5 C1 C2 103.03(10) . . ?
C7 O2 C2 113.95(10) . . ?
C1 C2 H2 112.5 . . ?
O2 C2 C1 107.57(10) . . ?
O2 C2 H2 112.5 . . ?
O2 C2 C3 108.90(10) . . ?
C3 C2 C1 102.44(10) . . ?
C3 C2 H2 112.5 . . ?
C2 C3 H3 112.3 . . ?
C2 C3 C4 106.07(10) . . ?
O3 C3 C2 108.79(10) . . ?
O3 C3 H3 112.3 . . ?
O3 C3 C4 104.54(10) . . ?
C4 C3 H3 112.3 . . ?
C3 O3 C9 107.13(10) . . ?
C9 O4 C4 108.43(11) . . ?
C3 C4 H4 111.8 . . ?
O4 C4 C3 104.17(10) . . ?
O4 C4 H4 111.8 . . ?
O4 C4 C5 110.70(11) . . ?
C5 C4 C3 106.03(10) . . ?
C5 C4 H4 111.8 . . ?
C1 C5 C4 102.63(10) . . ?
C1 C5 H5 108.4 . . ?
C4 C5 H5 108.4 . . ?
C6 C5 C1 114.49(11) . . ?
C6 C5 C4 114.35(11) . . ?
C6 C5 H5 108.4 . . ?
C5 C6 H6A 110.1 . . ?
C5 C6 H6B 110.1 . . ?
H6A C6 H6B 108.4 . . ?
O6 C6 C5 108.15(11) . . ?
O6 C6 H6A 110.1 . . ?
O6 C6 H6B 110.1 . . ?
C6 O6 H6 106.6(16) . . ?
O2 C7 H7A 109.1 . . ?
O2 C7 H7B 109.1 . . ?
H7A C7 H7B 107.8 . . ?
O7 C7 O2 112.68(11) . . ?
O7 C7 H7A 109.1 . . ?
O7 C7 H7B 109.1 . . ?
C7 O7 C8 112.68(11) . . ?
O7 C8 H8A 109.5 . . ?
O7 C8 H8B 109.5 . . ?
O7 C8 H8C 109.5 . . ?
H8A C8 H8B 109.5 . . ?
H8A C8 H8C 109.5 . . ?
H8B C8 H8C 109.5 . . ?
O3 C9 C10 108.54(12) . . ?
O3 C9 C11 109.93(13) . . ?
O4 C9 O3 105.07(11) . . ?
O4 C9 C10 108.86(14) . . ?
O4 C9 C11 110.72(12) . . ?
C10 C9 C11 113.37(13) . . ?
C9 C10 H10A 109.5 . . ?
C9 C10 H10B 109.5 . . ?
C9 C10 H10C 109.5 . . ?
H10A C10 H10B 109.5 . . ?
H10A C10 H10C 109.5 . . ?
H10B C10 H10C 109.5 . . ?
C9 C11 H11A 109.5 . . ?
C9 C11 H11B 109.5 . . ?
C9 C11 H11C 109.5 . . ?
H11A C11 H11B 109.5 . . ?
H11A C11 H11C 109.5 . . ?
H11B C11 H11C 109.5 . . ?
N1 C12 O13 110.99(11) . . ?
O12 C12 N1 123.90(12) . . ?
O12 C12 O13 125.11(12) . . ?
O13 C13 C14 110.51(11) . . ?
O13 C13 C15 102.36(10) . . ?
O13 C13 C16 110.01(10) . . ?
C15 C13 C14 110.24(12) . . ?
C16 C13 C14 112.62(12) . . ?
C16 C13 C15 110.63(12) . . ?
C12 O13 C13 119.80(10) . . ?
C13 C14 H14A 109.5 . . ?
C13 C14 H14B 109.5 . . ?
C13 C14 H14C 109.5 . . ?
H14A C14 H14B 109.5 . . ?
H14A C14 H14C 109.5 . . ?
H14B C14 H14C 109.5 . . ?
C13 C15 H15A 109.5 . . ?
C13 C15 H15B 109.5 . . ?
C13 C15 H15C 109.5 . . ?
H15A C15 H15B 109.5 . . ?
H15A C15 H15C 109.5 . . ?
H15B C15 H15C 109.5 . . ?
C13 C16 H16A 109.5 . . ?
C13 C16 H16B 109.5 . . ?
C13 C16 H16C 109.5 . . ?
H16A C16 H16B 109.5 . . ?
H16A C16 H16C 109.5 . . ?
H16B C16 H16C 109.5 . . ?

loop_
_geom_bond_atom_site_label_1
_geom_bond_atom_site_label_2
_geom_bond_distance
_geom_bond_site_symmetry_2
_geom_bond_publ_flag
N1 H1 0.85(2) . ?
N1 C1 1.4500(16) . ?
N1 C12 1.3485(17) . ?
C1 H1A 1.0000 . ?
C1 C2 1.5361(18) . ?
C1 C5 1.5359(17) . ?
O2 C2 1.4325(15) . ?
O2 C7 1.4117(16) . ?
C2 H2 1.0000 . ?
C2 C3 1.5306(18) . ?
C3 H3 1.0000 . ?
C3 O3 1.4268(16) . ?
C3 C4 1.5549(18) . ?
O3 C9 1.4332(17) . ?
O4 C4 1.4302(17) . ?
O4 C9 1.4210(18) . ?
C4 H4 1.0000 . ?
C4 C5 1.5406(18) . ?
C5 H5 1.0000 . ?
C5 C6 1.5118(19) . ?
C6 H6A 0.9900 . ?
C6 H6B 0.9900 . ?
C6 O6 1.4272(17) . ?
O6 H6 0.81(2) . ?
C7 H7A 0.9900 . ?
C7 H7B 0.9900 . ?
C7 O7 1.4052(17) . ?
O7 C8 1.4412(17) . ?
C8 H8A 0.9800 . ?
C8 H8B 0.9800 . ?
C8 H8C 0.9800 . ?
C9 C10 1.506(2) . ?
C9 C11 1.526(2) . ?
C10 H10A 0.9800 . ?
C10 H10B 0.9800 . ?
C10 H10C 0.9800 . ?
C11 H11A 0.9800 . ?
C11 H11B 0.9800 . ?
C11 H11C 0.9800 . ?
C12 O12 1.2264(16) . ?
C12 O13 1.3486(16) . ?
C13 O13 1.4850(15) . ?
C13 C14 1.5218(19) . ?
C13 C15 1.5184(19) . ?
C13 C16 1.5184(19) . ?
C14 H14A 0.9800 . ?
C14 H14B 0.9800 . ?
C14 H14C 0.9800 . ?
C15 H15A 0.9800 . ?
C15 H15B 0.9800 . ?
C15 H15C 0.9800 . ?
C16 H16A 0.9800 . ?
C16 H16B 0.9800 . ?
C16 H16C 0.9800 . ?

loop_
_geom_torsion_atom_site_label_1
_geom_torsion_atom_site_label_2
_geom_torsion_atom_site_label_3
_geom_torsion_atom_site_label_4
_geom_torsion
_geom_torsion_site_symmetry_1
_geom_torsion_site_symmetry_2
_geom_torsion_site_symmetry_3
_geom_torsion_site_symmetry_4
_geom_torsion_publ_flag
N1 C1 C2 O2 -52.55(14) . . . . ?
N1 C1 C2 C3 -167.25(10) . . . . ?
N1 C1 C5 C4 165.96(11) . . . . ?
N1 C1 C5 C6 -69.55(15) . . . . ?
N1 C12 O13 C13 -174.19(10) . . . . ?
C1 N1 C12 O12 -11.4(2) . . . . ?
C1 N1 C12 O13 168.95(11) . . . . ?
C1 C2 C3 O3 -84.25(12) . . . . ?
C1 C2 C3 C4 27.71(13) . . . . ?
C1 C5 C6 O6 177.45(11) . . . . ?
O2 C2 C3 O3 162.03(10) . . . . ?
O2 C2 C3 C4 -86.01(12) . . . . ?
O2 C7 O7 C8 -65.02(15) . . . . ?
C2 C1 C5 C4 41.96(12) . . . . ?
C2 C1 C5 C6 166.45(11) . . . . ?
C2 O2 C7 O7 -73.95(14) . . . . ?
C2 C3 O3 C9 135.57(11) . . . . ?
C2 C3 C4 O4 -118.96(11) . . . . ?
C2 C3 C4 C5 -2.10(14) . . . . ?
C3 O3 C9 O4 -33.20(14) . . . . ?
C3 O3 C9 C10 -149.52(13) . . . . ?
C3 O3 C9 C11 85.97(14) . . . . ?
C3 C4 C5 C1 -24.35(13) . . . . ?
C3 C4 C5 C6 -148.93(11) . . . . ?
O3 C3 C4 O4 -4.07(13) . . . . ?
O3 C3 C4 C5 112.80(11) . . . . ?
O4 C4 C5 C1 88.04(12) . . . . ?
O4 C4 C5 C6 -36.54(15) . . . . ?
C4 C3 O3 C9 22.60(13) . . . . ?
C4 O4 C9 O3 30.61(14) . . . . ?
C4 O4 C9 C10 146.71(12) . . . . ?
C4 O4 C9 C11 -88.02(15) . . . . ?
C4 C5 C6 O6 -64.53(15) . . . . ?
C5 C1 C2 O2 71.34(12) . . . . ?
C5 C1 C2 C3 -43.36(12) . . . . ?
C7 O2 C2 C1 158.14(10) . . . . ?
C7 O2 C2 C3 -91.54(13) . . . . ?
C9 O4 C4 C3 -16.18(14) . . . . ?
C9 O4 C4 C5 -129.75(12) . . . . ?
C12 N1 C1 C2 -80.51(15) . . . . ?
C12 N1 C1 C5 161.65(11) . . . . ?
O12 C12 O13 C13 6.22(19) . . . . ?
C14 C13 O13 C12 -64.36(15) . . . . ?
C15 C13 O13 C12 178.24(12) . . . . ?
C16 C13 O13 C12 60.62(15) . . . . ?
